data_4518422
loop_
_publ_author_name
'Liang, Ren-Xiao'
'Zhong, Chao'
'Liu, Zhi-Hong'
'Yang, Miao'
'Tang, Heng-Wei'
'Chen, Jian-Fei'
'Yang, Yun-Fang'
'Jia, Yi-Xia'

_publ_section_title
;
 Enantioselective Arylation of Tetrasubstituted Enamines: Access to
 Enantioenriched Indolenine and 1H-Indole Derivatives
;
_journal_name_full 'ACS Catalysis'
_journal_page_first 1827
_journal_page_last 1832
_journal_paper_doi 10.1021/acscatal.0c05020
_journal_year 2021
_chemical_absolute_configuration unk
_chemical_formula_moiety 'C19 H19 N O4 S'
_chemical_formula_sum 'C19 H19 N O4 S'
_chemical_formula_weight 357.43
_space_group_crystal_system orthorhombic
_space_group_IT_number 19
_space_group_name_Hall 'P 2ac 2ab'
_space_group_name_H-M_alt 'P 21 21 21'
_symmetry_Int_Tables_number 19
_atom_sites_solution_primary dual
_audit_creation_date 2019-11-07
_audit_creation_method
;
Olex2 1.2
(compiled 2018.05.29 svn.r3508 for OlexSys, GUI svn.r5506)
;
_cell_angle_alpha 90
_cell_angle_beta 90
_cell_angle_gamma 90
_cell_formula_units_Z 4
_cell_length_a 8.47740(10)
_cell_length_b 10.98110(10)
_cell_length_c 18.15540(10)
_cell_measurement_reflns_used 31421
_cell_measurement_temperature 100.00(10)
_cell_measurement_theta_max 74.2300
_cell_measurement_theta_min 4.0060
_cell_volume 1690.11(3)
_computing_cell_refinement 'CrysAlisPro 1.171.39.32a (Rigaku OD, 2017)'
_computing_data_collection 'CrysAlisPro 1.171.39.32a (Rigaku OD, 2017)'
_computing_data_reduction 'CrysAlisPro 1.171.39.32a (Rigaku OD, 2017)'
_computing_molecular_graphics 'Olex2 (Dolomanov et al., 2009)'
_computing_publication_material 'Olex2 (Dolomanov et al., 2009)'
_computing_structure_refinement 'olex2.refine (Bourhis et al., 2015)'
_computing_structure_solution 'ShelXT (Sheldrick, 2015)'
_diffrn_ambient_environment N~2~
_diffrn_ambient_temperature 100.00(10)
_diffrn_detector 'CCD plate'
_diffrn_measured_fraction_theta_full 0.9973
_diffrn_measured_fraction_theta_max 0.9973
_diffrn_measurement_details
;
List of Runs (angles in degrees, time in seconds):

  # Type    Start    End  Width  t~exp~   \w     \q     \k     \f   Frames
--------------------------------------------------------------------------
  1  \w     -3.00  50.00   1.00    1.00    --    0.00  67.00-102.00   53
  2  \w    -32.00  -1.00   1.00    1.00    --    0.00 -67.00 123.00   31
  3  \w     73.00  98.00   1.00    1.00    --   95.80  67.00-102.00   25
  4  \w      6.00 122.00   1.00    1.00    --   95.80 -67.00 123.00  116
  5  \w    -18.00  68.00   1.00    1.00    --    0.00  38.00   0.00   86
  6  \w     50.00  77.00   1.00    1.00    --    0.00  82.00 -90.00   27
  7  \w    -19.00  41.00   1.00    1.00    --    0.00  38.00  90.00   60
  8  \w    -17.00  88.00   1.00    1.00    --    0.00  38.00  30.00  105
  9  \w    -21.00  18.00   1.00    1.00    --    0.00  57.00-150.00   39
 10  \w     28.00  89.00   1.00    1.00    --    0.00  38.00 150.00   61
 11  \w    -32.00  28.00   1.00    1.00    --    0.00  82.00 -90.00   60
 12  \w     23.00  89.00   1.00    1.00    --    0.00  57.00-150.00   66
 13  \w    -16.00  21.00   1.00    1.00    --    0.00  38.00 150.00   37
 14  \w    -25.00  16.00   1.00    1.00    --    0.00 -38.00  30.00   41
 15  \w    -12.00  13.00   1.00    1.00    --    0.00 -38.00 -90.00   25
 16  \w    -87.00 -51.00   1.00    1.00    --    0.00 -38.00 -90.00   36
 17  \w     64.00  89.00   1.00    1.00    --    0.00  38.00  90.00   25
 18  \w    125.00 151.00   1.00    1.00    --   95.80  82.00   0.00   26
 19  \w     64.00 116.00   1.00    1.00    --   95.80  82.00   0.00   52
 20  \w    149.00 174.00   1.00    1.00    --   95.80  82.00 -30.00   25
 21  \w    142.00 177.00   1.00    1.00    --   95.80  77.00 -90.00   35
 22  \w     65.00  91.00   1.00    1.00    --   95.80  77.00 -90.00   26
 23  \w     63.00  89.00   1.00    1.00    --   95.80  82.00 -30.00   26
 24  \w     43.00 123.00   1.00    1.00    --   95.80 -82.00 -60.00   80
 25  \w     66.00  92.00   1.00    1.00    --   95.80  74.00 119.44   26
 26  \w     64.00  90.00   1.00    1.00    --   95.80  82.00  30.00   26
 27  \w    126.00 152.00   1.00    1.00    --   95.80  74.00 119.44   26
 28  \w     65.00  91.00   1.00    1.00    --   95.80  77.00-120.00   26
 29  \w     65.00  91.00   1.00    1.00    --   95.80  77.00  60.00   26
 30  \w     76.00 103.00   1.00    1.00    --   95.80  45.00 -30.00   27
 31  \w     67.00  93.00   1.00    1.00    --   95.80  71.00 -27.01   26
 32  \w     75.00 184.00   1.00    1.00    --   95.80  45.00   0.00  109
 33  \w     65.00  91.00   1.00    1.00    --   95.80  77.00 150.00   26
 34  \w     65.00  90.00   1.00    1.00    --   95.80  77.00-150.00   25
 35  \w    155.00 184.00   1.00    1.00    --   95.80  82.00  90.00   29
 36  \w     73.00 121.00   1.00    1.00    --   95.80  55.00 132.71   48
 37  \w    122.00 149.00   1.00    1.00    --   95.80  81.00 162.40   27
 38  \w     63.00  89.00   1.00    1.00    --   95.80  82.00  90.00   26
 39  \w    157.00 183.00   1.00    1.00    --   95.80  82.00-150.00   26
 40  \w     65.00  91.00   1.00    1.00    --   95.80  77.00   0.00   26
 41  \w    122.00 180.00   1.00    1.00    --   95.80  77.00 -60.00   58
 42  \w     63.00  89.00   1.00    1.00    --   95.80  81.00 162.40   26
 43  \w     63.00  95.00   1.00    1.00    --   95.80  82.00 -90.00   32
 44  \w     63.00  97.00   1.00    1.00    --   95.80  82.00 124.34   34
 45  \w     65.00  91.00   1.00    1.00    --   95.80  77.00 -60.00   26
 46  \w    132.00 185.00   1.00    1.00    --   95.80  55.00 132.71   53
 47  \w    137.00 172.00   1.00    1.00    --   95.80  67.00  94.36   35
 48  \w     10.00 102.00   1.00    1.00    --   95.80 -82.00  30.00   92
 49  \w     75.00 145.00   1.00    1.00    --   95.80  45.00 -90.00   70
 50  \w     76.00 185.00   1.00    1.00    --   95.80  61.00-150.00  109
 51  \w     79.00 116.00   1.00    1.00    --   95.80  45.00  60.00   37
 52  \w    122.00 185.00   1.00    1.00    --   95.80  45.00  60.00   63
 53  \w     64.00  90.00   1.00    1.00    --   95.80  80.00 -21.68   26
 54  \w    128.00 182.00   1.00    1.00    --   95.80  80.00 -21.68   54
 55  \w     77.00 124.00   1.00    1.00    --   95.80 -82.00-150.00   47
 56  \w     75.00 121.00   1.00    1.00    --   95.80  45.00-180.00   46
 57  \w     74.00 100.00   1.00    1.00    --   95.80  54.00 -24.17   26
 58  \w     20.00 128.00   1.00    1.00    --   95.80 -82.00   0.00  108
 59  \w    140.00 174.00   1.00    1.00    --   95.80  77.00  30.00   34
 60  \w     69.00 101.00   1.00    1.00    --   95.80  67.00  94.36   32
 61  \w     63.00  88.00   1.00    1.00    --   95.80  82.00 150.00   25
 62  \w     72.00 179.00   1.00    1.00    --   95.80  56.00 -73.19  107
 63  \w     73.00 178.00   1.00    1.00    --   95.80  53.00  78.33  105
 64  \w     63.00  89.00   1.00    1.00    --   95.80  82.00  60.00   26
 65  \w     73.00 184.00   1.00    1.00    --   95.80  54.00-160.16  111
 66  \w     65.00  91.00   1.00    1.00    --   95.80  77.00  30.00   26
 67  \w     63.00  89.00   1.00    1.00    --   95.80  82.00-150.00   26
 68  \w    160.00 185.00   1.00    1.00    --   95.80  82.00-180.00   25
 69  \w     89.00 118.00   1.00    1.00    --   95.80 -82.00  60.00   29
 70  \w     70.00 127.00   1.00    1.00    --   95.80 -82.00 150.00   57
 71  \w     63.00  89.00   1.00    1.00    --   95.80  82.00-180.00   26
;
_diffrn_measurement_device 'four-circle diffractometer'
_diffrn_measurement_device_type 'XtaLAB AFC12 (RINC): Kappa dual home/near'
_diffrn_measurement_method '\w scans'
_diffrn_orient_matrix_type 'CrysAlisPro convention (1999,Acta A55,543-557)'
_diffrn_orient_matrix_UB_11 0.0582494000
_diffrn_orient_matrix_UB_12 0.0806540000
_diffrn_orient_matrix_UB_13 -0.0637846000
_diffrn_orient_matrix_UB_21 0.1397207000
_diffrn_orient_matrix_UB_22 -0.0871894000
_diffrn_orient_matrix_UB_23 -0.0124655000
_diffrn_orient_matrix_UB_31 -0.1004554000
_diffrn_orient_matrix_UB_32 -0.0746788000
_diffrn_orient_matrix_UB_33 -0.0545864000
_diffrn_radiation_monochromator graphite
_diffrn_radiation_probe x-ray
_diffrn_radiation_type 'Cu K\a'
_diffrn_radiation_wavelength 1.54184
_diffrn_reflns_av_R_equivalents 0.0443
_diffrn_reflns_av_unetI/netI 0.0161
_diffrn_reflns_limit_h_max 10
_diffrn_reflns_limit_h_min -10
_diffrn_reflns_limit_k_max 13
_diffrn_reflns_limit_k_min -13
_diffrn_reflns_limit_l_max 22
_diffrn_reflns_limit_l_min -22
_diffrn_reflns_number 41179
_diffrn_reflns_theta_full 67.0683
_diffrn_reflns_theta_max 67.07
_diffrn_reflns_theta_min 4.71
_diffrn_source 'fine-focus sealed X-ray tube'
_diffrn_source_type 'Enhance (Cu) X-ray Source'
_exptl_absorpt_coefficient_mu 1.912
_exptl_absorpt_correction_T_max 1.00000
_exptl_absorpt_correction_T_min 0.31492
_exptl_absorpt_correction_type multi-scan
_exptl_absorpt_process_details
;
CrysAlisPro 1.171.39.32a (Rigaku Oxford Diffraction, 2017)
Empirical absorption correction using spherical harmonics,
 implemented in SCALE3 ABSPACK scaling algorithm.
;
_exptl_crystal_colour 'clear light colourless'
_exptl_crystal_colour_lustre clear
_exptl_crystal_colour_modifier light
_exptl_crystal_colour_primary colourless
_exptl_crystal_density_diffrn 1.4046
_exptl_crystal_description block
_exptl_crystal_F_000 755.6815
_exptl_crystal_size_max 0.42
_exptl_crystal_size_mid 0.26
_exptl_crystal_size_min 0.12
_refine_diff_density_max 0.1842
_refine_diff_density_min -0.2730
_refine_diff_density_rms 0.0406
_refine_ls_abs_structure_details 'Flack, H. D. (1983). Acta Cryst. A39, 876-881.'
_refine_ls_abs_structure_Flack 0.020(12)
_refine_ls_d_res_high 0.8371
_refine_ls_d_res_low 9.3961
_refine_ls_goodness_of_fit_ref 1.0540
_refine_ls_hydrogen_treatment constr
_refine_ls_matrix_type full
_refine_ls_number_constraints 32
_refine_ls_number_parameters 228
_refine_ls_number_reflns 3009
_refine_ls_number_restraints 0
_refine_ls_restrained_S_all 1.0540
_refine_ls_R_factor_all 0.0229
_refine_ls_R_factor_gt 0.0227
_refine_ls_shift/su_max 0.0000
_refine_ls_shift/su_mean 0.0000
_refine_ls_structure_factor_coef Fsqd
_refine_ls_weighting_details 'w=1/[\s^2^(Fo^2^)+(0.0335P)^2^+0.4242P] where P=(Fo^2^+2Fc^2^)/3'
_refine_ls_weighting_scheme calc
_refine_ls_wR_factor_gt 0.0587
_refine_ls_wR_factor_ref 0.0588
_reflns_Friedel_coverage 0.998
_reflns_limit_h_max 10
_reflns_limit_h_min -10
_reflns_limit_k_max 13
_reflns_limit_k_min -13
_reflns_limit_l_max 21
_reflns_limit_l_min -21
_reflns_number_gt 2997
_reflns_number_total 3009
_reflns_threshold_expression I>=2u(I)
_cod_data_source_file cs0c05020_si_003.cif
_cod_data_source_block exp_1046
_cod_original_sg_symbol_Hall ' P 2ac 2ab'
_cod_database_code 4518422
_reflns_odcompleteness_completeness 99.94
_reflns_odcompleteness_iscentric 1
_reflns_odcompleteness_theta 66.97
_olex2_refinement_description
;
1. Fixed Uiso
 At 1.2 times of:
  All C(H) groups, All C(H,H) groups
 At 1.5 times of:
  All C(H,H,H) groups
2.a Ternary CH refined with riding coordinates:
 C15(H15)
2.b Secondary CH2 refined with riding coordinates:
 C19(H19a,H19b), C18(H18a,H18b)
2.c Aromatic/amide H refined with riding coordinates:
 C2(H2), C3(H3), C5(H5), C6(H6), C9(H9), C10(H10), C11(H11), C12(H12)
2.d Idealised Me refined as rotating group:
 C16(H16a,H16b,H16c), C7(H7a,H7b,H7c)
;
_olex2_submission_special_instructions 'No special instructions were received'
_oxdiff_exptl_absorpt_empirical_details
;
Empirical correction (ABSPACK) includes:
- Absorption correction using spherical harmonics
- Frame scaling
;
_oxdiff_exptl_absorpt_empirical_full_max 3.071
_oxdiff_exptl_absorpt_empirical_full_min 0.616

loop_
_space_group_symop_id
_space_group_symop_operation_xyz
1 x,y,z
2 x+1/2,-y+1/2,-z
3 -x,y+1/2,-z+1/2
4 -x+1/2,-y,z+1/2

loop_
_atom_site_label
_atom_site_type_symbol
_atom_site_fract_x
_atom_site_fract_y
_atom_site_fract_z
_atom_site_U_iso_or_equiv
_atom_site_adp_type
_atom_site_occupancy
_atom_site_refinement_flags_posn
S1 S 0.47041(4) 0.24982(3) 0.584007(17) 0.02000(9) Uani 1.000000 .
O3 O 1.06657(11) 0.41707(9) 0.70645(6) 0.0215(2) Uani 1.000000 .
O2 O 0.31477(12) 0.21845(9) 0.60816(6) 0.0265(3) Uani 1.000000 .
O4 O 0.97724(12) 0.29403(9) 0.79475(5) 0.0245(2) Uani 1.000000 .
O1 O 0.54565(14) 0.17967(9) 0.52750(6) 0.0285(2) Uani 1.000000 .
N1 N 0.58541(13) 0.23969(11) 0.65729(6) 0.0176(2) Uani 1.000000 .
C13 C 0.65450(16) 0.37262(12) 0.75099(7) 0.0165(3) Uani 1.000000 .
C15 C 0.75848(16) 0.26223(13) 0.64737(7) 0.0188(3) Uani 1.000000 .
C14 C 0.79502(16) 0.37200(12) 0.70023(8) 0.0164(3) Uani 1.000000 .
C8 C 0.53682(16) 0.29711(12) 0.72450(7) 0.0170(3) Uani 1.000000 .
C12 C 0.63187(16) 0.43922(13) 0.81496(8) 0.0189(3) Uani 1.000000 .
C1 C 0.47008(17) 0.40382(12) 0.55652(7) 0.0190(3) Uani 1.000000 .
C6 C 0.55086(17) 0.43757(14) 0.49305(7) 0.0217(3) Uani 1.000000 .
C16 C 0.84608(18) 0.14506(14) 0.66474(9) 0.0256(3) Uani 1.000000 .
C4 C 0.46354(18) 0.64578(13) 0.51129(8) 0.0210(3) Uani 1.000000 .
C10 C 0.37309(17) 0.34991(13) 0.82539(8) 0.0224(3) Uani 1.000000 .
C17 C 0.95211(16) 0.35367(12) 0.74047(7) 0.0180(3) Uani 1.000000 .
C5 C 0.54517(17) 0.55843(14) 0.47082(7) 0.0229(3) Uani 1.000000 .
C19 C 0.82633(16) 0.49176(13) 0.65917(8) 0.0190(3) Uani 1.000000 .
C2 C 0.39124(16) 0.48972(13) 0.59929(8) 0.0203(3) Uani 1.000000 .
C3 C 0.38959(17) 0.60992(13) 0.57636(8) 0.0219(3) Uani 1.000000 .
C11 C 0.48908(17) 0.42787(13) 0.85207(8) 0.0211(3) Uani 1.000000 .
C7 C 0.4554(2) 0.77471(13) 0.48383(8) 0.0273(3) Uani 1.000000 .
C18 C 1.00246(16) 0.48360(13) 0.64362(8) 0.0217(3) Uani 1.000000 .
C9 C 0.39501(17) 0.28319(12) 0.76138(8) 0.0203(3) Uani 1.000000 .
H2 H 0.34056(16) 0.46670(13) 0.64254(8) 0.0243(3) Uiso 1.000000 R
H3 H 0.33813(17) 0.66792(13) 0.60492(8) 0.0263(4) Uiso 1.000000 R
H5 H 0.59706(17) 0.58159(14) 0.42792(7) 0.0275(4) Uiso 1.000000 R
H6 H 0.60748(17) 0.38037(14) 0.46607(7) 0.0260(4) Uiso 1.000000 R
H9 H 0.31725(17) 0.23096(12) 0.74385(8) 0.0244(4) Uiso 1.000000 R
H10 H 0.27868(17) 0.34236(13) 0.85108(8) 0.0269(4) Uiso 1.000000 R
H11 H 0.47113(17) 0.47249(13) 0.89479(8) 0.0253(3) Uiso 1.000000 R
H12 H 0.71053(16) 0.49043(13) 0.83271(8) 0.0227(3) Uiso 1.000000 R
H15 H 0.77944(16) 0.28622(13) 0.59631(7) 0.0226(3) Uiso 1.000000 R
H16a H 0.8224(11) 0.1202(6) 0.7142(2) 0.0384(5) Uiso 1.000000 GR
H16b H 0.8137(10) 0.0826(3) 0.6310(4) 0.0384(5) Uiso 1.000000 GR
H16c H 0.95753(19) 0.1584(3) 0.6600(6) 0.0384(5) Uiso 1.000000 GR
H19a H 0.76587(16) 0.49629(13) 0.61389(8) 0.0228(3) Uiso 1.000000 R
H19b H 0.80165(16) 0.56174(13) 0.68967(8) 0.0228(3) Uiso 1.000000 R
H7a H 0.5529(6) 0.8155(4) 0.4945(6) 0.0410(5) Uiso 1.000000 GR
H7b H 0.4378(14) 0.77456(13) 0.43159(13) 0.0410(5) Uiso 1.000000 GR
H7c H 0.3703(9) 0.8164(3) 0.5079(5) 0.0410(5) Uiso 1.000000 GR
H18a H 1.04886(16) 0.56414(13) 0.64016(8) 0.0260(4) Uiso 1.000000 R
H18b H 1.02216(16) 0.44008(13) 0.59804(8) 0.0260(4) Uiso 1.000000 R

loop_
_atom_site_aniso_label
_atom_site_aniso_U_11
_atom_site_aniso_U_22
_atom_site_aniso_U_33
_atom_site_aniso_U_12
_atom_site_aniso_U_13
_atom_site_aniso_U_23
S1 0.02175(17) 0.01817(16) 0.02009(16) -0.00219(14) -0.00671(13) -0.00065(13)
O3 0.0130(5) 0.0259(5) 0.0256(5) -0.0005(4) -0.0021(4) 0.0022(4)
O2 0.0213(5) 0.0270(6) 0.0312(6) -0.0087(4) -0.0099(4) 0.0033(4)
O4 0.0214(5) 0.0293(5) 0.0226(5) 0.0024(4) -0.0038(4) 0.0045(4)
O1 0.0403(6) 0.0223(5) 0.0227(5) 0.0021(5) -0.0070(5) -0.0046(4)
N1 0.0156(5) 0.0191(5) 0.0181(5) -0.0009(5) -0.0021(4) -0.0003(5)
C13 0.0135(6) 0.0172(6) 0.0188(6) 0.0013(5) -0.0014(5) 0.0033(5)
C15 0.0174(6) 0.0213(7) 0.0177(6) -0.0009(6) -0.0001(5) -0.0012(6)
C14 0.0134(6) 0.0172(6) 0.0187(6) 0.0004(5) -0.0011(6) 0.0002(5)
C8 0.0165(6) 0.0165(6) 0.0180(6) 0.0012(5) -0.0027(5) 0.0024(5)
C12 0.0170(7) 0.0188(7) 0.0210(7) 0.0008(6) -0.0028(5) -0.0001(5)
C1 0.0157(6) 0.0214(7) 0.0199(6) -0.0003(6) -0.0048(6) 0.0012(5)
C6 0.0217(7) 0.0258(7) 0.0175(6) 0.0027(6) -0.0001(6) -0.0022(5)
C16 0.0209(7) 0.0227(8) 0.0331(8) 0.0036(6) 0.0007(6) -0.0056(6)
C4 0.0197(6) 0.0234(7) 0.0199(6) -0.0028(6) -0.0051(6) 0.0007(5)
C10 0.0169(7) 0.0250(7) 0.0254(7) 0.0028(6) 0.0037(6) 0.0065(6)
C17 0.0152(6) 0.0187(6) 0.0201(6) 0.0015(6) 0.0005(6) -0.0024(5)
C5 0.0230(7) 0.0292(8) 0.0164(6) -0.0014(7) 0.0026(6) 0.0015(6)
C19 0.0168(7) 0.0177(6) 0.0226(7) -0.0010(5) -0.0010(5) 0.0024(6)
C2 0.0146(6) 0.0269(7) 0.0193(7) 0.0002(6) 0.0010(5) 0.0020(6)
C3 0.0192(7) 0.0231(7) 0.0233(7) 0.0023(6) 0.0010(6) -0.0008(6)
C11 0.0210(7) 0.0218(6) 0.0204(7) 0.0056(6) 0.0011(6) 0.0011(5)
C7 0.0364(8) 0.0233(8) 0.0224(7) -0.0004(7) -0.0001(7) 0.0019(6)
C18 0.0184(7) 0.0231(7) 0.0235(7) -0.0021(5) 0.0014(5) 0.0035(6)
C9 0.0162(6) 0.0196(7) 0.0251(7) -0.0016(5) -0.0029(6) 0.0042(6)

loop_
_atom_type_symbol
_atom_type_scat_dispersion_real
_atom_type_scat_dispersion_imag
_atom_type_scat_Cromer_Mann_a1
_atom_type_scat_Cromer_Mann_a2
_atom_type_scat_Cromer_Mann_a3
_atom_type_scat_Cromer_Mann_a4
_atom_type_scat_Cromer_Mann_b1
_atom_type_scat_Cromer_Mann_b2
_atom_type_scat_Cromer_Mann_b3
_atom_type_scat_Cromer_Mann_b4
_atom_type_scat_Cromer_Mann_c
_atom_type_scat_source
_atom_type_scat_dispersion_source
H 0.00000 0.00000 0.49300 0.32291 0.14019 0.04081 10.51090 26.12570 3.14236 57.79970 0.0030380000826 'International Tables Volume C Table 6.1.1.4 (pp. 500-502)' 'Henke, Gullikson and Davis, At. Data and Nucl. Data Tables, 1993, 54, 2'
C 0.01920 0.00962 2.31000 1.02000 1.58860 0.86500 20.84390 10.20750 0.56870 51.65120 0.215599998832 'International Tables Volume C Table 6.1.1.4 (pp. 500-502)' 'Henke, Gullikson and Davis, At. Data and Nucl. Data Tables, 1993, 54, 2'
S 0.33537 0.55136 6.90530 5.20340 1.43790 1.58630 1.46790 22.21510 0.25360 56.17200 0.866900026798 'International Tables Volume C Table 6.1.1.4 (pp. 500-502)' 'Henke, Gullikson and Davis, At. Data and Nucl. Data Tables, 1993, 54, 2'
O 0.05239 0.03377 3.04850 2.28680 1.54630 0.86700 13.27710 5.70110 0.32390 32.90890 0.250800013542 'International Tables Volume C Table 6.1.1.4 (pp. 500-502)' 'Henke, Gullikson and Davis, At. Data and Nucl. Data Tables, 1993, 54, 2'
N 0.03256 0.01839 12.21260 3.13220 2.01250 1.16630 0.00570 9.89330 28.99750 0.58260 -11.5290002823 'International Tables Volume C Table 6.1.1.4 (pp. 500-502)' 'Henke, Gullikson and Davis, At. Data and Nucl. Data Tables, 1993, 54, 2'

loop_
_geom_angle_atom_site_label_1
_geom_angle_atom_site_label_2
_geom_angle_atom_site_label_3
_geom_angle
_geom_angle_site_symmetry_1
_geom_angle_site_symmetry_3
_geom_angle_publ_flag
O1 S1 O2 120.00(7) . . ?
N1 S1 O2 106.30(6) . . ?
N1 S1 O1 106.12(6) . . ?
C1 S1 O2 108.41(6) . . ?
C1 S1 O1 108.28(6) . . ?
C1 S1 N1 107.05(6) . . ?
C18 O3 C17 110.45(10) . . ?
C15 N1 S1 118.00(9) . . ?
C8 N1 S1 119.07(9) . . ?
C8 N1 C15 108.11(11) . . ?
C8 C13 C14 110.79(12) . . ?
C12 C13 C14 128.66(13) . . ?
C12 C13 C8 120.52(13) . . ?
C14 C15 N1 104.26(10) . . ?
C16 C15 N1 108.29(12) . . ?
C16 C15 C14 115.26(11) . . ?
H15 C15 N1 109.61(7) . . ?
H15 C15 C14 109.61(7) . . ?
H15 C15 C16 109.61(8) . . ?
C15 C14 C13 102.78(10) . . ?
C17 C14 C13 113.34(11) . . ?
C17 C14 C15 111.20(11) . . ?
C19 C14 C13 115.47(11) . . ?
C19 C14 C15 113.25(11) . . ?
C19 C14 C17 101.18(11) . . ?
C13 C8 N1 110.63(12) . . ?
C9 C8 N1 127.76(12) . . ?
C9 C8 C13 121.61(12) . . ?
C11 C12 C13 118.63(13) . . ?
H12 C12 C13 120.69(8) . . ?
H12 C12 C11 120.69(8) . . ?
C6 C1 S1 119.29(11) . . ?
C2 C1 S1 119.51(11) . . ?
C2 C1 C6 121.19(13) . . ?
C5 C6 C1 118.59(13) . . ?
H6 C6 C1 120.71(8) . . ?
H6 C6 C5 120.71(8) . . ?
H16a C16 C15 109.5 . . ?
H16b C16 C15 109.5 . . ?
H16b C16 H16a 109.5 . . ?
H16c C16 C15 109.5 . . ?
H16c C16 H16a 109.5 . . ?
H16c C16 H16b 109.5 . . ?
C3 C4 C5 118.42(13) . . ?
C7 C4 C5 119.80(13) . . ?
C7 C4 C3 121.78(13) . . ?
C9 C10 C11 121.50(14) . . ?
H10 C10 C11 119.25(8) . . ?
H10 C10 C9 119.25(9) . . ?
O4 C17 O3 122.05(13) . . ?
C14 C17 O3 109.89(11) . . ?
C14 C17 O4 128.06(13) . . ?
C4 C5 C6 121.51(13) . . ?
H5 C5 C6 119.24(8) . . ?
H5 C5 C4 119.24(8) . . ?
C18 C19 C14 102.07(11) . . ?
H19a C19 C14 111.35(7) . . ?
H19a C19 C18 111.35(8) . . ?
H19b C19 C14 111.35(7) . . ?
H19b C19 C18 111.35(8) . . ?
H19b C19 H19a 109.2 . . ?
C3 C2 C1 118.88(13) . . ?
H2 C2 C1 120.56(8) . . ?
H2 C2 C3 120.56(8) . . ?
C2 C3 C4 121.31(13) . . ?
H3 C3 C4 119.34(8) . . ?
H3 C3 C2 119.34(8) . . ?
C10 C11 C12 120.12(13) . . ?
H11 C11 C12 119.94(8) . . ?
H11 C11 C10 119.94(8) . . ?
H7a C7 C4 109.5 . . ?
H7b C7 C4 109.5 . . ?
H7b C7 H7a 109.5 . . ?
H7c C7 C4 109.5 . . ?
H7c C7 H7a 109.5 . . ?
H7c C7 H7b 109.5 . . ?
C19 C18 O3 104.47(11) . . ?
H18a C18 O3 110.86(7) . . ?
H18a C18 C19 110.86(8) . . ?
H18b C18 O3 110.86(7) . . ?
H18b C18 C19 110.86(8) . . ?
H18b C18 H18a 108.9 . . ?
C10 C9 C8 117.61(13) . . ?
H9 C9 C8 121.19(8) . . ?
H9 C9 C10 121.19(9) . . ?

loop_
_geom_bond_atom_site_label_1
_geom_bond_atom_site_label_2
_geom_bond_distance
_geom_bond_site_symmetry_2
_geom_bond_publ_flag
S1 O2 1.4324(11) . ?
S1 O1 1.4328(11) . ?
S1 N1 1.6532(11) . ?
S1 C1 1.7632(14) . ?
O3 C17 1.3445(17) . ?
O3 C18 1.4595(17) . ?
O4 C17 1.2022(17) . ?
N1 C15 1.4988(17) . ?
N1 C8 1.4338(17) . ?
C13 C14 1.5062(19) . ?
C13 C8 1.3835(19) . ?
C13 C12 1.386(2) . ?
C15 C14 1.5716(19) . ?
C15 C16 1.519(2) . ?
C15 H15 0.9800 . ?
C14 C17 1.5322(18) . ?
C14 C19 1.5348(18) . ?
C8 C9 1.385(2) . ?
C12 C11 1.391(2) . ?
C12 H12 0.9300 . ?
C1 C6 1.391(2) . ?
C1 C2 1.393(2) . ?
C6 C5 1.388(2) . ?
C6 H6 0.9300 . ?
C16 H16a 0.9600 . ?
C16 H16b 0.9600 . ?
C16 H16c 0.9600 . ?
C4 C5 1.392(2) . ?
C4 C3 1.394(2) . ?
C4 C7 1.5026(19) . ?
C10 C11 1.391(2) . ?
C10 C9 1.386(2) . ?
C10 H10 0.9300 . ?
C5 H5 0.9300 . ?
C19 C18 1.5223(19) . ?
C19 H19a 0.9700 . ?
C19 H19b 0.9700 . ?
C2 C3 1.384(2) . ?
C2 H2 0.9300 . ?
C3 H3 0.9300 . ?
C11 H11 0.9300 . ?
C7 H7a 0.9600 . ?
C7 H7b 0.9600 . ?
C7 H7c 0.9600 . ?
C18 H18a 0.9700 . ?
C18 H18b 0.9700 . ?
C9 H9 0.9300 . ?
